data_2223508
loop_
_publ_author_name
'Cao, Guo-Biao'

_publ_section_title
;
 (<i>E</i>)-4-Chloro-<i>N</i>'-(2-chlorobenzylidene)benzohydrazide
;
_journal_coeditor_code OM2272
_journal_issue 10
_journal_name_full 'Acta Crystallographica Section E'
_journal_page_first o2384
_journal_paper_doi 10.1107/S1600536809035739
_journal_volume 65
_journal_year 2009
_chemical_formula_iupac 'C14 H10 Cl2 N2 O'
_chemical_formula_moiety 'C14 H10 Cl2 N2 O'
_chemical_formula_sum 'C14 H10 Cl2 N2 O'
_chemical_formula_weight 293.14
_chemical_name_systematic
;
(<i>E</i>)-4-Chloro-<i>N</i>'-(2-chlorobenzylidene)benzohydrazide
;
_space_group_IT_number 14
_symmetry_cell_setting monoclinic
_symmetry_space_group_name_Hall '-P 2ybc'
_symmetry_space_group_name_H-M 'P 1 21/c 1'
_atom_sites_solution_hydrogens geom
_atom_sites_solution_primary direct
_atom_sites_solution_secondary difmap
_audit_creation_method SHELXL-97
_cell_angle_alpha 90.00
_cell_angle_beta 96.165(2)
_cell_angle_gamma 90.00
_cell_formula_units_Z 4
_cell_length_a 10.9140(4)
_cell_length_b 13.3253(4)
_cell_length_c 9.1283(3)
_cell_measurement_reflns_used 2259
_cell_measurement_temperature 298(2)
_cell_measurement_theta_max 26.5
_cell_measurement_theta_min 2.4
_cell_volume 1319.87(8)
_computing_cell_refinement 'SAINT (Bruker, 2007)'
_computing_data_collection 'SMART (Bruker, 2007)'
_computing_data_reduction 'SAINT (Bruker, 2007)'
_computing_molecular_graphics 'SHELXTL (Sheldrick, 2008)'
_computing_publication_material 'SHELXTL (Sheldrick, 2008)'
_computing_structure_refinement 'SHELXTL (Sheldrick, 2008)'
_computing_structure_solution 'SHELXTL (Sheldrick, 2008)'
_diffrn_ambient_temperature 298(2)
_diffrn_measured_fraction_theta_full 0.997
_diffrn_measured_fraction_theta_max 0.997
_diffrn_measurement_device_type 'Bruker SMART 1K'
_diffrn_measurement_method \w
_diffrn_radiation_monochromator graphite
_diffrn_radiation_source 'fine-focus sealed tube'
_diffrn_radiation_type MoK\a
_diffrn_radiation_wavelength 0.71073
_diffrn_reflns_av_R_equivalents 0.0228
_diffrn_reflns_av_sigmaI/netI 0.0255
_diffrn_reflns_limit_h_max 13
_diffrn_reflns_limit_h_min -10
_diffrn_reflns_limit_k_max 16
_diffrn_reflns_limit_k_min -17
_diffrn_reflns_limit_l_max 11
_diffrn_reflns_limit_l_min -11
_diffrn_reflns_number 7970
_diffrn_reflns_theta_full 27.00
_diffrn_reflns_theta_max 27.00
_diffrn_reflns_theta_min 1.88
_diffrn_standards_number 0
_exptl_absorpt_coefficient_mu 0.483
_exptl_absorpt_correction_T_max 0.9180
_exptl_absorpt_correction_T_min 0.9095
_exptl_absorpt_correction_type multi-scan
_exptl_absorpt_process_details '(SADABS; Bruker, 2001)'
_exptl_crystal_colour colorless
_exptl_crystal_density_diffrn 1.475
_exptl_crystal_density_method 'not measured'
_exptl_crystal_description block
_exptl_crystal_F_000 600
_exptl_crystal_size_max 0.20
_exptl_crystal_size_mid 0.20
_exptl_crystal_size_min 0.18
_refine_diff_density_max 0.183
_refine_diff_density_min -0.232
_refine_ls_extinction_method none
_refine_ls_goodness_of_fit_ref 1.051
_refine_ls_hydrogen_treatment mixed
_refine_ls_matrix_type full
_refine_ls_number_parameters 176
_refine_ls_number_reflns 2863
_refine_ls_number_restraints 1
_refine_ls_restrained_S_all 1.051
_refine_ls_R_factor_all 0.0568
_refine_ls_R_factor_gt 0.0374
_refine_ls_shift/su_max 0.001
_refine_ls_shift/su_max_lt 0.001
_refine_ls_shift/su_mean 0.000
_refine_ls_structure_factor_coef Fsqd
_refine_ls_weighting_details 'calc w=1/[\s^2^(Fo^2^)+(0.0443P)^2^+0.3326P] where P=(Fo^2^+2Fc^2^)/3'
_refine_ls_weighting_scheme calc
_refine_ls_wR_factor_gt 0.0908
_refine_ls_wR_factor_ref 0.1030
_reflns_number_gt 2099
_reflns_number_total 2863
_reflns_threshold_expression I>2\s(I)
_cod_data_source_file om2272.cif
_cod_data_source_block I
_cod_original_sg_symbol_H-M 'P 21/c'
_cod_database_code 2223508
_cod_database_fobs_code 2223508

loop_
_symmetry_equiv_pos_as_xyz
'x, y, z'
'-x, y+1/2, -z+1/2'
'-x, -y, -z'
'x, -y-1/2, z-1/2'

loop_
_atom_site_type_symbol
_atom_site_label
_atom_site_fract_x
_atom_site_fract_y
_atom_site_fract_z
_atom_site_U_iso_or_equiv
_atom_site_adp_type
_atom_site_calc_flag
_atom_site_refinement_flags
_atom_site_occupancy
_atom_site_disorder_assembly
_atom_site_disorder_group
Cl Cl1 0.23751(6) 0.62666(4) 1.13145(6) 0.0669(2) Uani d . 1 . .
Cl Cl2 0.45481(6) -0.17289(4) 1.34138(7) 0.0725(2) Uani d . 1 . .
N N1 0.19376(14) 0.33512(10) 0.93524(16) 0.0400(4) Uani d . 1 . .
N N2 0.23897(15) 0.25647(11) 1.02386(16) 0.0394(4) Uani d D 1 . .
O O1 0.27146(14) 0.16448(10) 0.82336(13) 0.0503(4) Uani d . 1 . .
C C1 0.13324(16) 0.50527(13) 0.9130(2) 0.0404(4) Uani d . 1 . .
C C2 0.15065(18) 0.60340(14) 0.9639(2) 0.0442(4) Uani d . 1 . .
C C3 0.1036(2) 0.68464(15) 0.8830(2) 0.0543(5) Uani d . 1 . .
H H3 0.1166 0.7494 0.9193 0.065 Uiso calc R 1 . .
C C4 0.0371(2) 0.66901(17) 0.7480(3) 0.0600(6) Uani d . 1 . .
H H4 0.0048 0.7234 0.6929 0.072 Uiso calc R 1 . .
C C5 0.0185(2) 0.57327(17) 0.6945(2) 0.0586(6) Uani d . 1 . .
H H5 -0.0263 0.5630 0.6032 0.070 Uiso calc R 1 . .
C C6 0.06591(18) 0.49246(15) 0.7758(2) 0.0487(5) Uani d . 1 . .
H H6 0.0527 0.4280 0.7383 0.058 Uiso calc R 1 . .
C C7 0.18227(18) 0.41876(13) 0.9994(2) 0.0423(4) Uani d . 1 . .
H H7 0.2048 0.4250 1.1002 0.051 Uiso calc R 1 . .
C C8 0.27714(17) 0.17307(13) 0.95759(19) 0.0376(4) Uani d . 1 . .
C C9 0.32468(17) 0.08966(12) 1.05677(18) 0.0359(4) Uani d . 1 . .
C C10 0.37559(18) 0.10432(13) 1.20078(19) 0.0411(4) Uani d . 1 . .
H H10 0.3812 0.1688 1.2399 0.049 Uiso calc R 1 . .
C C11 0.41803(19) 0.02376(14) 1.2864(2) 0.0477(5) Uani d . 1 . .
H H11 0.4537 0.0340 1.3824 0.057 Uiso calc R 1 . .
C C12 0.40759(18) -0.07139(14) 1.2298(2) 0.0456(5) Uani d . 1 . .
C C13 0.3595(2) -0.08810(14) 1.0865(2) 0.0570(6) Uani d . 1 . .
H H13 0.3541 -0.1529 1.0484 0.068 Uiso calc R 1 . .
C C14 0.3195(2) -0.00707(14) 1.0001(2) 0.0521(5) Uani d . 1 . .
H H14 0.2885 -0.0174 0.9023 0.063 Uiso calc R 1 . .
H H2 0.2458(17) 0.2649(15) 1.1210(11) 0.048(6) Uiso d D 1 . .

loop_
_atom_site_aniso_label
_atom_site_aniso_U_11
_atom_site_aniso_U_22
_atom_site_aniso_U_33
_atom_site_aniso_U_12
_atom_site_aniso_U_13
_atom_site_aniso_U_23
Cl1 0.0997(5) 0.0446(3) 0.0528(3) -0.0018(3) -0.0077(3) -0.0010(2)
Cl2 0.0851(5) 0.0532(3) 0.0794(4) 0.0270(3) 0.0106(3) 0.0243(3)
N1 0.0515(9) 0.0326(8) 0.0350(8) 0.0001(6) 0.0009(7) 0.0062(6)
N2 0.0597(10) 0.0302(7) 0.0272(7) 0.0026(7) -0.0002(7) 0.0020(6)
O1 0.0832(10) 0.0410(7) 0.0264(6) -0.0001(6) 0.0039(6) -0.0008(5)
C1 0.0451(11) 0.0377(9) 0.0397(10) 0.0033(8) 0.0101(8) 0.0068(8)
C2 0.0504(11) 0.0396(10) 0.0434(10) 0.0023(8) 0.0084(8) 0.0055(8)
C3 0.0655(14) 0.0364(10) 0.0616(13) 0.0059(9) 0.0098(11) 0.0081(9)
C4 0.0627(14) 0.0519(13) 0.0652(14) 0.0149(10) 0.0053(11) 0.0224(11)
C5 0.0607(14) 0.0623(14) 0.0506(12) 0.0105(11) -0.0043(10) 0.0106(10)
C6 0.0542(12) 0.0436(11) 0.0478(11) 0.0055(9) 0.0029(9) 0.0033(9)
C7 0.0573(12) 0.0348(9) 0.0347(9) 0.0020(8) 0.0049(8) 0.0045(7)
C8 0.0491(11) 0.0331(9) 0.0301(9) -0.0065(7) 0.0014(8) 0.0004(7)
C9 0.0449(10) 0.0305(8) 0.0328(9) -0.0012(7) 0.0057(7) -0.0004(7)
C10 0.0544(12) 0.0331(9) 0.0354(10) -0.0001(8) 0.0023(8) -0.0028(7)
C11 0.0595(13) 0.0460(11) 0.0363(10) 0.0074(9) -0.0007(9) 0.0030(8)
C12 0.0494(11) 0.0381(10) 0.0500(11) 0.0111(8) 0.0088(9) 0.0102(8)
C13 0.0808(16) 0.0299(9) 0.0596(13) 0.0065(10) 0.0046(11) -0.0057(9)
C14 0.0780(15) 0.0385(10) 0.0379(11) 0.0037(10) -0.0026(9) -0.0079(8)

loop_
_atom_type_symbol
_atom_type_description
_atom_type_scat_dispersion_real
_atom_type_scat_dispersion_imag
_atom_type_scat_source
C C 0.0033 0.0016 'International Tables Vol C Tables 4.2.6.8 and 6.1.1.4'
H H 0.0000 0.0000 'International Tables Vol C Tables 4.2.6.8 and 6.1.1.4'
N N 0.0061 0.0033 'International Tables Vol C Tables 4.2.6.8 and 6.1.1.4'
O O 0.0106 0.0060 'International Tables Vol C Tables 4.2.6.8 and 6.1.1.4'
Cl Cl 0.1484 0.1585 'International Tables Vol C Tables 4.2.6.8 and 6.1.1.4'

loop_
_geom_angle_atom_site_label_1
_geom_angle_atom_site_label_2
_geom_angle_atom_site_label_3
_geom_angle_site_symmetry_1
_geom_angle_site_symmetry_3
_geom_angle
_geom_angle_publ_flag
C7 N1 N2 . . 116.21(14) ?
C8 N2 N1 . . 117.98(14) ?
C8 N2 H2 . . 123.6(13) ?
N1 N2 H2 . . 118.3(13) ?
C6 C1 C2 . . 117.03(17) ?
C6 C1 C7 . . 120.97(17) ?
C2 C1 C7 . . 122.00(17) ?
C3 C2 C1 . . 121.92(19) ?
C3 C2 Cl1 . . 117.90(16) ?
C1 C2 Cl1 . . 120.15(14) ?
C4 C3 C2 . . 119.4(2) ?
C4 C3 H3 . . 120.3 ?
C2 C3 H3 . . 120.3 ?
C5 C4 C3 . . 120.14(19) ?
C5 C4 H4 . . 119.9 ?
C3 C4 H4 . . 119.9 ?
C4 C5 C6 . . 120.2(2) ?
C4 C5 H5 . . 119.9 ?
C6 C5 H5 . . 119.9 ?
C5 C6 C1 . . 121.34(19) ?
C5 C6 H6 . . 119.3 ?
C1 C6 H6 . . 119.3 ?
N1 C7 C1 . . 119.33(16) ?
N1 C7 H7 . . 120.3 ?
C1 C7 H7 . . 120.3 ?
O1 C8 N2 . . 122.62(16) ?
O1 C8 C9 . . 120.95(16) ?
N2 C8 C9 . . 116.41(14) ?
C10 C9 C14 . . 118.77(16) ?
C10 C9 C8 . . 123.30(15) ?
C14 C9 C8 . . 117.92(15) ?
C11 C10 C9 . . 120.28(17) ?
C11 C10 H10 . . 119.9 ?
C9 C10 H10 . . 119.9 ?
C12 C11 C10 . . 119.86(17) ?
C12 C11 H11 . . 120.1 ?
C10 C11 H11 . . 120.1 ?
C11 C12 C13 . . 121.14(17) ?
C11 C12 Cl2 . . 119.47(15) ?
C13 C12 Cl2 . . 119.39(15) ?
C12 C13 C14 . . 118.83(18) ?
C12 C13 H13 . . 120.6 ?
C14 C13 H13 . . 120.6 ?
C13 C14 C9 . . 121.04(18) ?
C13 C14 H14 . . 119.5 ?
C9 C14 H14 . . 119.5 ?

loop_
_geom_bond_atom_site_label_1
_geom_bond_atom_site_label_2
_geom_bond_site_symmetry_2
_geom_bond_distance
_geom_bond_publ_flag
Cl1 C2 . 1.739(2) ?
Cl2 C12 . 1.7379(19) ?
N1 C7 . 1.272(2) ?
N1 N2 . 1.3822(19) ?
N2 C8 . 1.352(2) ?
N2 H2 . 0.889(9) ?
O1 C8 . 1.225(2) ?
C1 C6 . 1.393(3) ?
C1 C2 . 1.394(3) ?
C1 C7 . 1.465(2) ?
C2 C3 . 1.378(3) ?
C3 C4 . 1.377(3) ?
C3 H3 . 0.9300 ?
C4 C5 . 1.373(3) ?
C4 H4 . 0.9300 ?
C5 C6 . 1.377(3) ?
C5 H5 . 0.9300 ?
C6 H6 . 0.9300 ?
C7 H7 . 0.9300 ?
C8 C9 . 1.491(2) ?
C9 C10 . 1.385(2) ?
C9 C14 . 1.388(2) ?
C10 C11 . 1.378(2) ?
C10 H10 . 0.9300 ?
C11 C12 . 1.369(3) ?
C11 H11 . 0.9300 ?
C12 C13 . 1.374(3) ?
C13 C14 . 1.380(3) ?
C13 H13 . 0.9300 ?
C14 H14 . 0.9300 ?

loop_
_geom_hbond_atom_site_label_D
_geom_hbond_atom_site_label_H
_geom_hbond_atom_site_label_A
_geom_hbond_site_symmetry_A
_geom_hbond_distance_DH
_geom_hbond_distance_HA
_geom_hbond_distance_DA
_geom_hbond_angle_DHA
N2 H2 O1 4_566 0.889(9) 2.065(11) 2.9157(18) 159.8(18)

loop_
_cod_related_entry_id
_cod_related_entry_database
_cod_related_entry_code
1 ChemSpider 5279529
